data_2009404
loop_
_publ_author_name
'Gallagher, John F.'
'Ferguson, George'
'Glidewell, Christopher'
'Zakaria, Choudhury M.'

_publ_section_title
;
 Hydrogen-bonding patterns in ferrocene derivatives: structures of
 1,1'-diphenyl-1,1'-(1,1'-ferrocenediyl)diethanol and
 1,1'-(1,1'-ferrocenediyl)diethanol
;
_journal_issue 1
_journal_name_full 'Acta Crystallographica Section C'
_journal_page_first 18
_journal_page_last 23
_journal_paper_doi 10.1107/S0108270193007012
_journal_volume 50
_journal_year 1994
_chemical_formula_moiety '[Fe(C~7~H~9~O)~2~]'
_chemical_formula_sum 'C14 H18 Fe O2'
_chemical_formula_weight 274.14
_chemical_name_common 1,1'-(ferrocene-1,1'-diyl)diethanol
_chemical_name_systematic
;
1,1'-(1,1'-ferrocenediyl)diethanol
;
_space_group_IT_number 14
_symmetry_cell_setting monoclinic
_symmetry_space_group_name_Hall '-P 2ybc'
_symmetry_space_group_name_H-M 'P 1 21/c 1'
_cell_angle_alpha 90
_cell_angle_beta 95.373(4)
_cell_angle_gamma 90
_cell_formula_units_Z 4
_cell_length_a 6.1096(3)
_cell_length_b 16.5931(8)
_cell_length_c 12.7382(5)
_cell_measurement_reflns_used 25
_cell_measurement_temperature 293
_cell_measurement_theta_max 20.0
_cell_measurement_theta_min 16.0
_cell_volume 1285.69(10)
_computing_cell_refinement 'Enraf-Nonius CAD-4 software'
_computing_data_collection 'Enraf-Nonius CAD-4 software'
_computing_data_reduction 'NRCVAX DATRD2'
_computing_molecular_graphics 'NRCVAX, ORTEPII; PLUTON'
_computing_publication_material 'NRCVAX TABLES'
_computing_structure_refinement 'NRCVAX LSTSQ'
_computing_structure_solution 'NRCVAX SOLVER'
_diffrn_ambient_temperature 293
_diffrn_measurement_device 'Nonius CAD-4'
_diffrn_measurement_method \w/2\q
_diffrn_radiation_monochromator graphite
_diffrn_radiation_source 'xray tube'
_diffrn_radiation_type 'Molybdenum K\a'
_diffrn_radiation_wavelength 0.71073
_diffrn_reflns_av_R_equivalents 0.009
_diffrn_reflns_limit_h_max 9
_diffrn_reflns_limit_h_min -9
_diffrn_reflns_limit_k_max 24
_diffrn_reflns_limit_k_min 0
_diffrn_reflns_limit_l_max 18
_diffrn_reflns_limit_l_min 0
_diffrn_reflns_number 8737
_diffrn_reflns_theta_max 32.0
_diffrn_reflns_theta_min 2.0
_diffrn_standards_decay_% 0.0
_diffrn_standards_interval_time 60
_diffrn_standards_number 3
_exptl_absorpt_coefficient_mu 1.16
_exptl_absorpt_correction_T_max 0.772
_exptl_absorpt_correction_T_min 0.715
_exptl_absorpt_correction_type empirical
_exptl_crystal_colour 'light orange'
_exptl_crystal_density_diffrn 1.416
_exptl_crystal_description block
_exptl_crystal_F_000 576
_exptl_crystal_size_max 0.65
_exptl_crystal_size_mid 0.40
_exptl_crystal_size_min 0.35
_refine_diff_density_max 0.31
_refine_diff_density_min -0.28
_refine_ls_extinction_coef 60E2(7)
_refine_ls_extinction_method Larson(1970)
_refine_ls_goodness_of_fit_obs 1.51
_refine_ls_hydrogen_treatment 'refU; OH from \Dmap, CH riding 0.95 \%A'
_refine_ls_matrix_type full
_refine_ls_number_parameters 173
_refine_ls_number_reflns 3588
_refine_ls_R_factor_all 0.035
_refine_ls_R_factor_obs 0.026
_refine_ls_shift/esd_max 0.001
_refine_ls_structure_factor_coef F
_refine_ls_weighting_details 'w = 1/[\s^2^(F)+0.0005F^2^]'
_refine_ls_weighting_scheme calc
_refine_ls_wR_factor_all 0.044
_refine_ls_wR_factor_obs 0.042
_reflns_number_observed 3588
_reflns_number_total 4443
_reflns_observed_criterion I~net~>3.0\s(I~net~)
_cod_data_source_file mu1056.cif
_cod_data_source_block II
_cod_depositor_comments
;
The following automatic conversions were performed:
'_symmetry_cell_setting' value 'Monoclinic' changed to 'monoclinic'
according to '/home/saulius/struct/CIF-dictionaries/cif_core.dic'
dictionary named 'cif_core.dic' version 2.4.1 from 2010-06-29.

Automatic conversion script
Id: cif_fix_enum 1527 2010-12-29 10:47:43Z saulius 

The following automatic conversions were performed:

'_atom_site_thermal_displace_type' tag value 'Uij' was replaced with
'Uani' value 17 times.

Automatic conversion script
Id: cif_fix_values 1646 2011-03-28 12:23:43Z adriana 

The following automatic conversions were performed:

'_symmetry_cell_setting' value 'Monoclinic' changed to 'monoclinic'
according to /home/saulius/struct/CIF-dictionaries/cif_core.dic
dictionary named 'cif_core.dic' version 2.4.1 from 2010-06-29.

Automatic conversion script
Id: cif_fix_values 1715 2011-07-08 13:25:40Z adriana 

The following automatic conversions were performed:

'_refine_ls_weighting_scheme' value '1/[\s^2^(F)+0.0005F^2^]' was
changed to 'calc'. New tag '_refine_ls_weighting_details' was
created. The value of the new tag was set to 'w =
1/[\s^2^(F)+0.0005F^2^]'.

Automatic conversion script
Id: cif_fix_values 3143 2015-03-26 13:38:13Z robertas 
;
_cod_original_sg_symbol_H-M 'P 21/c'
_cod_original_formula_sum 'C14 H18 O2 Fe '
_cod_database_code 2009404

loop_
_symmetry_equiv_pos_as_xyz
x,y,z
-x,-y,-z
-x,1/2+y,1/2-z
x,1/2-y,1/2+z

loop_
_atom_site_aniso_label
_atom_site_aniso_U_11
_atom_site_aniso_U_22
_atom_site_aniso_U_33
_atom_site_aniso_U_12
_atom_site_aniso_U_13
_atom_site_aniso_U_23
_atom_site_aniso_type_symbol
Fe 0.02968(10) 0.02962(10) 0.03005(10) 0.00344(12) 0.00247(12) -0.00063(12) Fe
O1 0.0598(7) 0.0445(5) 0.0480(5) -0.0202(10) 0.0333(10) -0.0101(9) O
O2 0.0640(7) 0.0416(5) 0.0357(5) -0.0142(9) 0.0167(9) -0.0161(8) O
C1A 0.0396(6) 0.0329(6) 0.0472(7) -0.0063(10) 0.0082(10) 0.0056(10) C
C2A 0.0937(15) 0.0355(7) 0.0715(11) -0.0173(17) 0.039(2) 0.0116(15) C
C11 0.0309(5) 0.0389(6) 0.0367(6) 0.0116(9) -0.0012(9) 0.0029(9) C
C12 0.0337(6) 0.0478(7) 0.0465(7) 0.0176(11) 0.0152(10) 0.0017(11) C
C13 0.0492(8) 0.0436(7) 0.0397(6) 0.0224(12) 0.0121(11) -0.0141(11) C
C14 0.0410(7) 0.0320(6) 0.0441(6) 0.0070(10) -0.0083(10) -0.0150(10) C
C15 0.0333(6) 0.0283(5) 0.0402(6) 0.0067(8) 0.0013(9) 0.0013(9) C
C1B 0.0446(7) 0.0401(7) 0.0406(6) -0.0179(11) 0.0005(11) -0.0127(10) C
C2B 0.116(2) 0.0408(8) 0.0599(11) -0.044(2) 0.005(2) -0.0271(15) C
C21 0.0341(6) 0.0307(5) 0.0397(6) 0.0076(9) 0.0040(9) -0.0029(9) C
C22 0.0455(7) 0.0359(6) 0.0400(6) 0.0139(11) -0.0156(11) 0.0025(10) C
C23 0.0623(9) 0.0388(7) 0.0358(6) -0.0004(13) 0.0075(12) 0.0149(10) C
C24 0.0443(7) 0.0384(6) 0.0426(7) -0.0151(11) 0.0143(11) 0.0080(10) C
C25 0.0370(6) 0.0284(5) 0.0372(5) -0.0037(9) 0.0047(9) -0.0012(9) C

loop_
_atom_site_label
_atom_site_fract_x
_atom_site_fract_y
_atom_site_fract_z
_atom_site_U_iso_or_equiv
_atom_site_thermal_displace_type
_atom_site_calc_flag
_atom_site_refinement_flags
_atom_site_type_symbol
Fe 0.76739(3) 0.483929(10) 0.193869(13) 0.02988(8) Uani d . Fe
O1 0.6386(2) 0.40165(7) 0.44470(9) 0.0500(5) Uani d . O
O2 0.7421(2) 0.56439(6) 0.46261(8) 0.0469(5) Uani d . O
C1A 0.5838(2) 0.35415(8) 0.35245(11) 0.0399(6) Uani d . C
C2A 0.6082(4) 0.26464(10) 0.37880(17) 0.0662(11) Uani d . C
C11 0.9535(2) 0.40508(8) 0.28841(10) 0.0357(5) Uani d . C
C12 1.0393(2) 0.41308(9) 0.18850(11) 0.0424(6) Uani d . C
C13 0.8743(3) 0.38936(9) 0.10930(11) 0.0441(6) Uani d . C
C14 0.6853(2) 0.36665(8) 0.15907(11) 0.0396(6) Uani d . C
C15 0.7330(2) 0.37656(7) 0.27023(10) 0.0341(5) Uani d . C
C1B 0.8530(2) 0.60790(9) 0.38628(11) 0.0420(6) Uani d . C
C2B 0.8283(5) 0.69664(11) 0.41107(16) 0.0725(13) Uani d . C
C21 0.5410(2) 0.56238(8) 0.24433(10) 0.0349(5) Uani d . C
C22 0.5178(2) 0.55688(8) 0.13198(10) 0.0412(6) Uani d . C
C23 0.7186(3) 0.58065(9) 0.09471(11) 0.0457(7) Uani d . C
C24 0.8674(3) 0.60099(9) 0.18307(11) 0.0416(6) Uani d . C
C25 0.7582(2) 0.58957(7) 0.27612(10) 0.0343(5) Uani d . C
HO1 0.529 0.404 0.478 0.089(8) Uiso d . H
HO2 0.732 0.519 0.445 0.044(5) Uiso d . H
H1A 0.436 0.364 0.326 0.051(5) Uiso calc R H
H2AC 0.572 0.234 0.317 0.088(8) Uiso calc R H
H2AA 0.756 0.254 0.405 0.096(9) Uiso calc R H
H2AB 0.513 0.251 0.431 0.088(8) Uiso calc R H
H11 1.030 0.417 0.355 0.035(4) Uiso calc R H
H12 1.183 0.431 0.177 0.051(5) Uiso calc R H
H13 0.887 0.389 0.036 0.054(5) Uiso calc R H
H14 0.550 0.348 0.125 0.044(4) Uiso calc R H
H1B 1.005 0.595 0.393 0.064(6) Uiso calc R H
H2BC 0.900 0.728 0.362 0.140(12) Uiso calc R H
H2BA 0.677 0.710 0.406 0.120(12) Uiso calc R H
H2BB 0.893 0.707 0.480 0.123(10) Uiso calc R H
H21 0.431 0.550 0.290 0.054(5) Uiso calc R H
H22 0.390 0.540 0.090 0.042(4) Uiso calc R H
H23 0.749 0.583 0.023 0.061(6) Uiso calc R H
H24 1.014 0.619 0.181 0.049(5) Uiso calc R H

loop_
_atom_type_symbol
_atom_type_scat_dispersion_real
_atom_type_scat_dispersion_imag
_atom_type_scat_source
C 0.002 0.002 'International Tables Vol. IV Table 2.2B'
H 0.000 0.000 'International Tables Vol. IV Table 2.2B'
O 0.008 0.006 'International Tables Vol. IV Table 2.2B'
Fe 0.301 0.845 'International Tables Vol. IV Table 2.2B'

loop_
_geom_angle_atom_site_label_1
_geom_angle_atom_site_label_2
_geom_angle_atom_site_label_3
_geom_angle_site_symmetry_1
_geom_angle_site_symmetry_3
_geom_angle
_geom_angle_publ_flag
C11 Fe C12 . . 40.84(5) no
C11 Fe C13 . . 68.45(6) no
C11 Fe C14 . . 68.38(5) no
C11 Fe C15 . . 40.73(5) no
C11 Fe C21 . . 125.16(5) no
C11 Fe C22 . . 163.07(6) no
C11 Fe C23 . . 154.70(6) no
C11 Fe C24 . . 119.55(6) no
C11 Fe C25 . . 106.65(5) no
C12 Fe C13 . . 40.48(6) no
C12 Fe C14 . . 68.22(6) no
C12 Fe C15 . . 68.62(6) no
C12 Fe C21 . . 162.36(6) no
C12 Fe C22 . . 155.11(6) no
C12 Fe C23 . . 120.18(6) no
C12 Fe C24 . . 107.19(6) no
C12 Fe C25 . . 124.90(6) no
C13 Fe C14 . . 40.58(6) no
C13 Fe C15 . . 68.60(6) no
C13 Fe C21 . . 155.82(6) no
C13 Fe C22 . . 120.95(6) no
C13 Fe C23 . . 108.17(6) no
C13 Fe C24 . . 125.55(6) no
C13 Fe C25 . . 162.35(6) no
C14 Fe C15 . . 40.79(5) no
C14 Fe C21 . . 120.90(6) no
C14 Fe C22 . . 108.68(5) no
C14 Fe C23 . . 126.37(6) no
C14 Fe C24 . . 163.11(6) no
C14 Fe C25 . . 155.13(6) no
C15 Fe C21 . . 107.54(5) no
C15 Fe C22 . . 126.23(6) no
C15 Fe C23 . . 163.48(6) no
C15 Fe C24 . . 154.43(5) no
C15 Fe C25 . . 119.52(5) no
C21 Fe C22 . . 40.84(5) no
C21 Fe C23 . . 68.37(6) no
C21 Fe C24 . . 68.40(6) no
C21 Fe C25 . . 40.73(5) no
C22 Fe C23 . . 40.37(7) no
C22 Fe C24 . . 68.21(6) no
C22 Fe C25 . . 68.60(5) no
C23 Fe C24 . . 40.61(6) no
C23 Fe C25 . . 68.58(6) no
C24 Fe C25 . . 40.82(5) no
O1 C1A C2A . . 110.20(13) no
O1 C1A C15 . . 109.08(11) no
C2A C1A C15 . . 109.98(13) no
Fe C11 C12 . . 69.29(7) no
Fe C11 C15 . . 69.68(7) no
C12 C11 C15 . . 107.84(11) no
Fe C12 C11 . . 69.86(7) no
Fe C12 C13 . . 69.89(8) no
C11 C12 C13 . . 108.27(12) no
Fe C13 C12 . . 69.63(8) no
Fe C13 C14 . . 69.82(8) no
C12 C13 C14 . . 108.10(12) no
Fe C14 C13 . . 69.60(8) no
Fe C14 C15 . . 69.69(7) no
C13 C14 C15 . . 108.28(12) no
Fe C15 C1A . . 130.06(9) no
Fe C15 C11 . . 69.60(7) no
Fe C15 C14 . . 69.52(8) no
C1A C15 C11 . . 126.59(12) no
C1A C15 C14 . . 125.71(12) no
C11 C15 C14 . . 107.51(12) no
O2 C1B C2B . . 106.60(13) no
O2 C1B C25 . . 111.57(11) no
C2B C1B C25 . . 110.78(13) no
Fe C21 C22 . . 69.58(7) no
Fe C21 C25 . . 69.61(7) no
C22 C21 C25 . . 107.92(12) no
Fe C22 C21 . . 69.59(7) no
Fe C22 C23 . . 69.84(8) no
C21 C22 C23 . . 108.14(12) no
Fe C23 C22 . . 69.79(8) no
Fe C23 C24 . . 69.61(8) no
C22 C23 C24 . . 108.16(12) no
Fe C24 C23 . . 69.78(8) no
Fe C24 C25 . . 69.63(7) no
C23 C24 C25 . . 108.21(12) no
Fe C25 C1B . . 128.82(10) no
Fe C25 C21 . . 69.66(7) no
Fe C25 C24 . . 69.56(8) no
C1B C25 C21 . . 126.80(12) no
C1B C25 C24 . . 125.54(12) no
C21 C25 C24 . . 107.57(11) no
O2 O1 O2 . 2_666 87.77(5) no
O2 O1 HO1 . . 95.34 no
O2 O1 HO2 2_666 . 92.84 no
HO1 O1 HO2 . . 100.65 no
O1 O2 O1 . 2_666 92.23(5) no
O1 O2 HO1 . 2_666 95.40 no
O1 O2 HO2 2_666 . 105.43 no
HO1 O2 HO2 2_666 . 108.25 no
O1 HO1 O2 . 2_666 166.16 no
O1 HO2 O2 . 2_666 159.56 no

loop_
_geom_bond_atom_site_label_1
_geom_bond_atom_site_label_2
_geom_bond_site_symmetry_1
_geom_bond_site_symmetry_2
_geom_bond_distance
_geom_bond_publ_flag
Fe C11 . . 2.0490(12) yes
Fe C12 . . 2.0413(13) yes
Fe C13 . . 2.0448(14) yes
Fe C14 . . 2.0477(13) yes
Fe C15 . . 2.0500(13) yes
Fe C21 . . 2.0463(12) yes
Fe C22 . . 2.0462(13) yes
Fe C23 . . 2.0469(14) yes
Fe C24 . . 2.0447(14) yes
Fe C25 . . 2.0456(13) yes
O1 C1A . . 1.4286(18) yes
O2 C1B . . 1.4312(18) yes
C1A C2A . . 1.527(2) yes
C1A C15 . . 1.498(2) yes
C11 C12 . . 1.4272(19) yes
C11 C15 . . 1.4263(18) yes
C12 C13 . . 1.414(2) yes
C13 C14 . . 1.419(2) yes
C14 C15 . . 1.4280(19) yes
C1B C2B . . 1.517(2) yes
C1B C25 . . 1.4983(19) yes
C21 C22 . . 1.4277(18) yes
C21 C25 . . 1.4240(18) yes
C22 C23 . . 1.413(2) yes
C23 C24 . . 1.420(2) yes
C24 C25 . . 1.4263(19) yes
O1 HO1 . . 0.823 yes
O2 HO2 . . 0.785 yes

loop_
_geom_contact_atom_site_label_1
_geom_contact_atom_site_label_2
_geom_contact_distance
_geom_contact_site_symmetry_2
_geom_contact_publ_flag
O1 O2 2.7779(15) . yes
O1 O2 2.7637(17) 2_666 yes
O1 HO2 2.028 . yes
O2 HO1 1.958 2_666 yes

loop_
_geom_torsion_atom_site_label_1
_geom_torsion_atom_site_label_2
_geom_torsion_atom_site_label_3
_geom_torsion_atom_site_label_4
_geom_torsion
_geom_torsion_publ_flag
C12 Fe C11 C15 -119.30(10) no
C13 Fe C11 C12 37.50(10) no
C13 Fe C11 C15 -81.80(10) no
C14 Fe C11 C12 81.30(10) no
C14 Fe C11 C15 -38.00(10) no
C15 Fe C11 C12 119.30(10) no
C21 Fe C11 C12 -165.40(10) no
C21 Fe C11 C15 75.30(10) no
C22 Fe C11 C12 164.40(10) no
C22 Fe C11 C15 45.10(10) no
C23 Fe C11 C12 -49.60(10) no
C23 Fe C11 C15 -168.90(10) no
C24 Fe C11 C12 -82.20(10) no
C24 Fe C11 C15 158.60(10) no
C25 Fe C11 C12 -124.60(10) no
C25 Fe C11 C15 116.20(10) no
C11 Fe C12 C13 119.30(10) no
C13 Fe C12 C11 -119.30(10) no
C14 Fe C12 C11 -81.70(10) no
C14 Fe C12 C13 37.60(10) no
C15 Fe C12 C11 -37.70(10) no
C15 Fe C12 C13 81.70(10) no
C21 Fe C12 C11 42.90(10) no
C21 Fe C12 C13 162.30(10) no
C22 Fe C12 C11 -169.30(10) no
C22 Fe C12 C13 -50.00(10) no
C23 Fe C12 C11 157.90(10) no
C23 Fe C12 C13 -82.80(10) no
C24 Fe C12 C11 115.60(10) no
C24 Fe C12 C13 -125.10(10) no
C25 Fe C12 C11 74.20(10) no
C25 Fe C12 C13 -166.50(10) no
C11 Fe C13 C12 -37.80(10) no
C11 Fe C13 C14 81.50(10) no
C12 Fe C13 C12 0.00(10) no
C12 Fe C13 C14 119.30(10) no
C14 Fe C13 C12 -119.30(10) no
C15 Fe C13 C12 -81.70(10) no
C15 Fe C13 C14 37.60(10) no
C21 Fe C13 C12 -167.00(10) no
C21 Fe C13 C14 -47.70(10) no
C22 Fe C13 C12 157.90(10) no
C22 Fe C13 C14 -82.80(10) no
C23 Fe C13 C12 115.50(10) no
C23 Fe C13 C14 -125.20(10) no
C24 Fe C13 C12 73.90(10) no
C24 Fe C13 C14 -166.80(10) no
C25 Fe C13 C12 39.20(10) no
C25 Fe C13 C14 158.50(10) no
C11 Fe C14 C13 -81.70(10) no
C11 Fe C14 C15 38.00(10) no
C12 Fe C14 C13 -37.60(10) no
C12 Fe C14 C15 82.10(10) no
C13 Fe C14 C15 119.60(10) no
C15 Fe C14 C13 -119.60(10) no
C21 Fe C14 C13 159.30(10) no
C21 Fe C14 C15 -81.00(10) no
C22 Fe C14 C13 116.10(10) no
C22 Fe C14 C15 -124.30(10) no
C23 Fe C14 C13 74.70(10) no
C23 Fe C14 C15 -165.70(10) no
C24 Fe C14 C13 39.70(10) no
C24 Fe C14 C15 159.30(10) no
C25 Fe C14 C13 -164.70(10) no
C25 Fe C14 C15 -45.00(10) no
C11 Fe C15 C1A 121.20(10) no
C11 Fe C15 C14 -118.80(10) no
C12 Fe C15 C1A 159.00(10) no
C12 Fe C15 C11 37.80(10) no
C12 Fe C15 C14 -81.00(10) no
C13 Fe C15 C1A -157.40(10) no
C13 Fe C15 C11 81.40(10) no
C13 Fe C15 C14 -37.40(10) no
C14 Fe C15 C1A -120.00(10) no
C14 Fe C15 C11 118.80(10) no
C21 Fe C15 C1A -2.70(10) no
C21 Fe C15 C11 -123.90(10) no
C21 Fe C15 C14 117.30(10) no
C22 Fe C15 C1A -44.00(10) no
C22 Fe C15 C11 -165.20(10) no
C22 Fe C15 C14 76.00(10) no
C23 Fe C15 C1A -75.60(10) no
C23 Fe C15 C11 163.10(10) no
C23 Fe C15 C14 44.40(10) no
C24 Fe C15 C1A 73.70(10) no
C24 Fe C15 C11 -47.50(10) no
C24 Fe C15 C14 -166.30(10) no
C25 Fe C15 C1A 40.00(10) no
C25 Fe C15 C11 -81.20(10) no
C25 Fe C15 C14 160.00(10) no
C11 Fe C21 C22 -167.10(10) no
C11 Fe C21 C25 73.70(10) no
C12 Fe C21 C22 159.90(10) no
C12 Fe C21 C25 40.70(10) no
C13 Fe C21 C22 -48.90(10) no
C13 Fe C21 C25 -168.20(10) no
C14 Fe C21 C22 -83.00(10) no
C14 Fe C21 C25 157.70(10) no
C15 Fe C21 C22 -125.60(10) no
C15 Fe C21 C25 115.10(10) no
C22 Fe C21 C25 -119.30(10) no
C23 Fe C21 C22 37.40(10) no
C23 Fe C21 C25 -81.90(10) no
C24 Fe C21 C22 81.20(10) no
C24 Fe C21 C25 -38.00(10) no
C25 Fe C21 C22 119.30(10) no
C11 Fe C22 C21 39.00(10) no
C11 Fe C22 C23 158.30(10) no
C12 Fe C22 C21 -165.70(10) no
C12 Fe C22 C23 -46.30(10) no
C13 Fe C22 C21 158.90(10) no
C13 Fe C22 C23 -81.70(10) no
C14 Fe C22 C21 116.00(10) no
C14 Fe C22 C23 -124.70(10) no
C15 Fe C22 C21 74.00(10) no
C15 Fe C22 C23 -166.70(10) no
C21 Fe C22 C23 119.40(10) no
C23 Fe C22 C21 -119.40(10) no
C24 Fe C22 C21 -81.70(10) no
C24 Fe C22 C23 37.60(10) no
C25 Fe C22 C21 -37.70(10) no
C25 Fe C22 C23 81.70(10) no
C11 Fe C23 C22 -165.40(10) no
C11 Fe C23 C24 -46.00(10) no
C12 Fe C23 C22 159.40(10) no
C12 Fe C23 C24 -81.20(10) no
C13 Fe C23 C22 116.70(10) no
C13 Fe C23 C24 -123.90(10) no
C14 Fe C23 C22 75.40(10) no
C14 Fe C23 C24 -165.20(10) no
C15 Fe C23 C22 40.80(10) no
C15 Fe C23 C24 160.30(10) no
C21 Fe C23 C22 -37.80(10) no
C21 Fe C23 C24 81.60(10) no
C22 Fe C23 C24 119.40(10) no
C24 Fe C23 C22 -119.40(10) no
C25 Fe C23 C22 -81.70(10) no
C25 Fe C23 C24 37.70(10) no
C11 Fe C24 C23 159.30(10) no
C11 Fe C24 C25 -81.20(10) no
C12 Fe C24 C23 116.60(10) no
C12 Fe C24 C25 -123.90(10) no
C13 Fe C24 C23 75.80(10) no
C13 Fe C24 C25 -164.70(10) no
C14 Fe C24 C23 45.10(10) no
C14 Fe C24 C25 164.60(10) no
C15 Fe C24 C23 -167.10(10) no
C15 Fe C24 C25 -47.70(10) no
C21 Fe C24 C23 -81.50(10) no
C21 Fe C24 C25 38.00(10) no
C22 Fe C24 C23 -37.40(10) no
C22 Fe C24 C25 82.10(10) no
C23 Fe C24 C25 119.50(10) no
C25 Fe C24 C23 -119.50(10) no
C11 Fe C25 C1B -3.60(10) no
C11 Fe C25 C21 -125.00(10) no
C11 Fe C25 C24 116.20(10) no
C12 Fe C25 C1B -44.60(10) no
C12 Fe C25 C21 -166.10(10) no
C12 Fe C25 C24 75.10(10) no
C13 Fe C25 C1B -74.60(10) no
C13 Fe C25 C21 163.90(10) no
C13 Fe C25 C24 45.20(10) no
C14 Fe C25 C1B 70.80(10) no
C14 Fe C25 C21 -50.60(10) no
C14 Fe C25 C24 -169.40(10) no
C15 Fe C25 C1B 38.70(10) no
C15 Fe C25 C21 -82.70(10) no
C15 Fe C25 C24 158.50(10) no
C21 Fe C25 C1B 121.40(10) no
C21 Fe C25 C24 -118.80(10) no
C22 Fe C25 C1B 159.20(10) no
C22 Fe C25 C21 37.80(10) no
C22 Fe C25 C24 -81.00(10) no
C23 Fe C25 C1B -157.30(10) no
C23 Fe C25 C21 81.30(10) no
C23 Fe C25 C24 -37.50(10) no
C24 Fe C25 C1B -119.80(10) no
C24 Fe C25 C21 118.80(10) no
O1 C1A C15 Fe -63.20(10) no
O1 C1A C15 C11 30.10(10) no
O1 C1A C15 C14 -155.6(2) no
C2A C1A C15 Fe 175.80(10) no
C2A C1A C15 C11 -90.90(10) no
C2A C1A C15 C14 83.50(10) no
Fe C11 C12 C13 -59.60(10) no
C15 C11 C12 Fe 59.20(10) no
C15 C11 C12 C13 -0.30(10) no
Fe C11 C15 C1A -125.40(10) no
Fe C11 C15 C14 59.40(10) no
C12 C11 C15 Fe -59.00(10) no
C12 C11 C15 C1A 175.6(2) no
C12 C11 C15 C14 0.40(10) no
Fe C12 C13 C14 -59.40(10) no
C11 C12 C13 Fe 59.50(10) no
C11 C12 C13 C14 0.10(10) no
Fe C13 C14 C15 -59.10(10) no
C12 C13 C14 Fe 59.30(10) no
C12 C13 C14 C15 0.20(10) no
Fe C14 C15 C1A 125.30(10) no
Fe C14 C15 C11 -59.50(10) no
C13 C14 C15 Fe 59.10(10) no
C13 C14 C15 C1A -175.6(2) no
C13 C14 C15 C11 -0.40(10) no
O2 C1B C25 Fe -67.50(10) no
O2 C1B C25 C21 25.10(10) no
O2 C1B C25 C24 -158.9(2) no
C2B C1B C25 Fe 173.90(10) no
C2B C1B C25 C21 -93.50(10) no
C2B C1B C25 C24 82.50(10) no
Fe C21 C22 C23 -59.40(10) no
C25 C21 C22 Fe 59.30(10) no
C25 C21 C22 C23 -0.10(10) no
Fe C21 C25 C1B -123.90(10) no
Fe C21 C25 C24 59.50(10) no
C22 C21 C25 Fe -59.20(10) no
C22 C21 C25 C1B 176.9(2) no
C22 C21 C25 C24 0.20(10) no
Fe C22 C23 C24 -59.20(10) no
C21 C22 C23 Fe 59.20(10) no
C21 C22 C23 C24 0.00(10) no
Fe C23 C24 C25 -59.20(10) no
C22 C23 C24 Fe 59.30(10) no
C22 C23 C24 C25 0.10(10) no
Fe C24 C25 C1B 123.80(10) no
Fe C24 C25 C21 -59.50(10) no
C23 C24 C25 Fe 59.30(10) no
C23 C24 C25 C1B -176.9(2) no
C23 C24 C25 C21 -0.20(10) no
